data_7133943
loop_
_publ_author_name
'Inoue, Kazuki'
'Nishiwaki, Yosuke'
'Kumasaki, Mieko'
'Matsumoto, Shinya'
'Okada, Ken'

_publ_section_title
;
 Synthesis of environmentally friendly energetic cocrystal derived from
 commodity chemicals.
;
_journal_issue 94
_journal_name_full 'Chemical communications (Cambridge, England)'
_journal_page_first 13963
_journal_page_last 13966
_journal_paper_doi 10.1039/d4cc04037f
_journal_volume 60
_journal_year 2024
_chemical_formula_moiety 'C2 H5 N O2, 2(N O3), 2(H4 N)'
_chemical_formula_sum 'C2 H13 N5 O8'
_chemical_formula_weight 235.17
_chemical_name_systematic 'glysine ammonium nitrate'
_space_group_crystal_system monoclinic
_space_group_IT_number 14
_space_group_name_Hall '-P 2ybc'
_space_group_name_H-M_alt 'P 1 21/c 1'
_atom_sites_solution_hydrogens difmap
_atom_sites_solution_primary dual
_audit_creation_date 2024-07-23
_audit_creation_method
;
Olex2 1.5
(compiled 2024.02.16 svn.r378c4104 for OlexSys, GUI svn.r6928)
;
_audit_update_record
;
2024-07-23 deposited with the CCDC.	2024-11-01 downloaded from the CCDC.
;
_cell_angle_alpha 90
_cell_angle_beta 92.015(2)
_cell_angle_gamma 90
_cell_formula_units_Z 4
_cell_length_a 5.77620(10)
_cell_length_b 22.1425(4)
_cell_length_c 7.91350(10)
_cell_measurement_reflns_used 3418
_cell_measurement_temperature 223
_cell_measurement_theta_max 74.4900
_cell_measurement_theta_min 3.9790
_cell_volume 1011.51(3)
_computing_cell_refinement 'CrysAlisPro 1.171.40.66a (Rigaku OD, 2019)'
_computing_data_collection 'CrysAlisPro 1.171.40.66a (Rigaku OD, 2019)'
_computing_data_reduction 'CrysAlisPro 1.171.40.66a (Rigaku OD, 2019)'
_computing_molecular_graphics 'Olex2 1.5 (Dolomanov et al., 2009)'
_computing_publication_material 'Olex2 1.5 (Dolomanov et al., 2009)'
_computing_structure_refinement 'SHELXL 2018/3 (Sheldrick, 2015)'
_computing_structure_solution 'SHELXT 2018/2 (Sheldrick, 2018)'
_diffrn_ambient_temperature 223.00
_diffrn_detector 'Hybrid Pixel Array Detector'
_diffrn_detector_area_resol_mean 5.8140
_diffrn_measured_fraction_theta_full 0.997
_diffrn_measured_fraction_theta_max 0.962
_diffrn_measurement_details
;
List of Runs (angles in degrees, time in seconds):

  # Type    Start    End  Width  t~exp~   \w     \q     \k     \f   Frames
#--------------------------------------------------------------------------
  1  \w     54.00  81.00   0.50    0.50    --    0.00  38.00 -90.00   54
  2  \w     18.00  80.00   0.50    0.50    --    0.00  57.00  90.00  124
  3  \w    -29.00  20.00   0.50    0.50    --    0.00  38.00 -90.00   98
  4  \w     22.00 133.00   0.50    0.99    --   96.60 -82.00 -60.00  222
  5  \w     67.00 141.00   0.50    0.99    --   96.60  61.00  60.00  148
  6  \w     39.00  72.00   0.50    0.99    --   96.60 -82.00   0.00   66
  7  \w    104.00 185.00   0.50    0.99    --   96.60  61.00 -30.00  162
  8  \w     74.00 100.00   0.50    0.99    --   96.60  61.00 -30.00   52
  9  \w     92.00 129.00   0.50    0.99    --   96.60 -82.00   0.00   74
 10  \w     89.00 186.00   0.50    0.99    --   96.60  61.00  90.00  194
 11  \w    116.00 141.00   0.50    0.99    --   96.60  61.00 150.00   50
 12  \w     74.00 100.00   0.50    0.99    --   96.60 -77.00-150.00   52
 13  \w     74.00  99.00   0.50    0.99    --   96.60  61.00 150.00   50
;
_diffrn_measurement_device 'four-circle diffractometer'
_diffrn_measurement_device_type 'XtaLAB AFC12 (RINC): Kappa dual offset/far'
_diffrn_measurement_method '\w scans'
_diffrn_orient_matrix_type 'CrysAlisPro convention (1999,Acta A55,543-557)'
_diffrn_orient_matrix_UB_11 0.0043050000
_diffrn_orient_matrix_UB_12 0.0690818000
_diffrn_orient_matrix_UB_13 0.0228014000
_diffrn_orient_matrix_UB_21 -0.1114431000
_diffrn_orient_matrix_UB_22 0.0078098000
_diffrn_orient_matrix_UB_23 -0.1783423000
_diffrn_orient_matrix_UB_31 -0.2425668000
_diffrn_orient_matrix_UB_32 -0.0023827000
_diffrn_orient_matrix_UB_33 0.0748460000
_diffrn_radiation_monochromator mirror
_diffrn_radiation_probe x-ray
_diffrn_radiation_type 'Cu K\a'
_diffrn_radiation_wavelength 1.54184
_diffrn_reflns_av_R_equivalents 0.0296
_diffrn_reflns_av_unetI/netI 0.0347
_diffrn_reflns_Laue_measured_fraction_full 0.997
_diffrn_reflns_Laue_measured_fraction_max 0.962
_diffrn_reflns_limit_h_max 6
_diffrn_reflns_limit_h_min -7
_diffrn_reflns_limit_k_max 26
_diffrn_reflns_limit_k_min -27
_diffrn_reflns_limit_l_max 9
_diffrn_reflns_limit_l_min -9
_diffrn_reflns_number 5369
_diffrn_reflns_point_group_measured_fraction_full 0.997
_diffrn_reflns_point_group_measured_fraction_max 0.962
_diffrn_reflns_theta_full 67.684
_diffrn_reflns_theta_max 75.237
_diffrn_reflns_theta_min 3.993
_diffrn_source 'micro-focus sealed X-ray tube'
_diffrn_source_type 'Rigaku (Cu) X-ray Source'
_exptl_absorpt_coefficient_mu 1.378
_exptl_absorpt_correction_T_max 1.00000
_exptl_absorpt_correction_T_min 0.75816
_exptl_absorpt_correction_type multi-scan
_exptl_absorpt_process_details
;
CrysAlisPro 1.171.40.66a (Rigaku Oxford Diffraction, 2019)
Empirical absorption correction using spherical harmonics,
 implemented in SCALE3 ABSPACK scaling algorithm.
;
_exptl_crystal_colour 'clear light colourless'
_exptl_crystal_colour_lustre clear
_exptl_crystal_colour_modifier light
_exptl_crystal_colour_primary colourless
_exptl_crystal_density_diffrn 1.544
_exptl_crystal_description block
_exptl_crystal_F_000 496
_exptl_crystal_preparation 'cocrystallization by cooling method'
_exptl_crystal_recrystallization_method 'cooling method using water solvent'
_exptl_crystal_size_max 0.15
_exptl_crystal_size_mid 0.1
_exptl_crystal_size_min 0.1
_refine_diff_density_max 0.205
_refine_diff_density_min -0.165
_refine_diff_density_rms 0.044
_refine_ls_extinction_coef 0.0089(9)
_refine_ls_extinction_expression Fc^*^=kFc[1+0.001xFc^2^\l^3^/sin(2\q)]^-1/4^
_refine_ls_extinction_method 'SHELXL-2018/3 (Sheldrick 2018)'
_refine_ls_goodness_of_fit_ref 1.074
_refine_ls_hydrogen_treatment refall
_refine_ls_matrix_type full
_refine_ls_number_parameters 189
_refine_ls_number_reflns 2007
_refine_ls_number_restraints 0
_refine_ls_restrained_S_all 1.074
_refine_ls_R_factor_all 0.0362
_refine_ls_R_factor_gt 0.0334
_refine_ls_shift/su_max 0.001
_refine_ls_shift/su_mean 0.000
_refine_ls_structure_factor_coef Fsqd
_refine_ls_weighting_details 'w=1/[\s^2^(Fo^2^)+(0.0522P)^2^+0.0881P] where P=(Fo^2^+2Fc^2^)/3'
_refine_ls_weighting_scheme calc
_refine_ls_wR_factor_gt 0.0931
_refine_ls_wR_factor_ref 0.0954
_reflns_Friedel_coverage 0.000
_reflns_number_gt 1803
_reflns_number_total 2007
_reflns_threshold_expression 'I > 2\s(I)'
_cod_data_source_file d4cc04037f2.cif
_cod_data_source_block 20230419gly-an-11
_cod_depositor_comments 'Adding full bibliography for 7133943.cif.'
_cod_database_code 7133943
_shelx_shelxl_version_number 2018/3
_shelx_space_group_comment
;
The symmetry employed for this shelxl refinement is uniquely defined
by the following loop, which should always be used as a source of
symmetry information in preference to the above space-group names.
They are only intended as comments.
;
_shelx_estimated_absorpt_t_max 0.874
_shelx_estimated_absorpt_t_min 0.820
_olex2_refinement_description
;
;
_olex2_submission_special_instructions 'No special instructions were received'
_oxdiff_exptl_absorpt_empirical_details
;
Empirical correction (ABSPACK) includes:
- Absorption correction using spherical harmonics
- Frame scaling
;
_oxdiff_exptl_absorpt_empirical_full_max 2.256
_oxdiff_exptl_absorpt_empirical_full_min 0.591

loop_
_space_group_symop_operation_xyz
'x, y, z'
'-x, y+1/2, -z+1/2'
'-x, -y, -z'
'x, -y-1/2, z-1/2'

loop_
_atom_site_label
_atom_site_type_symbol
_atom_site_fract_x
_atom_site_fract_y
_atom_site_fract_z
_atom_site_U_iso_or_equiv
_atom_site_adp_type
_atom_site_occupancy
_atom_site_site_symmetry_order
_atom_site_calc_flag
_atom_site_refinement_flags_posn
_atom_site_refinement_flags_adp
_atom_site_refinement_flags_occupancy
_atom_site_disorder_assembly
_atom_site_disorder_group
O1 O 0.33043(15) 0.66842(4) 0.67793(10) 0.0320(2) Uani 1 1 d . . . . .
O2 O 0.45120(15) 0.57958(4) 0.58310(11) 0.0357(2) Uani 1 1 d . . . . .
O3 O -0.02935(18) 0.54041(4) 0.17767(12) 0.0432(3) Uani 1 1 d . . . . .
O6 O 0.85873(19) 0.72590(5) 1.10388(12) 0.0474(3) Uani 1 1 d . . . . .
O7 O 1.07025(18) 0.68878(5) 1.30855(13) 0.0500(3) Uani 1 1 d . . . . .
O4 O 0.1309(2) 0.59439(5) -0.01327(13) 0.0551(3) Uani 1 1 d . . . . .
N1 N -0.11974(19) 0.63896(5) 0.65640(15) 0.0332(3) Uani 1 1 d . . . . .
N4 N 0.3687(2) 0.71788(6) 1.00788(15) 0.0352(3) Uani 1 1 d . . . . .
O8 O 0.6986(2) 0.67840(6) 1.30861(14) 0.0589(3) Uani 1 1 d . . . . .
O5 O -0.2404(2) 0.58042(6) -0.02356(14) 0.0571(3) Uani 1 1 d . . . . .
N5 N 0.8750(2) 0.69758(5) 1.24205(14) 0.0363(3) Uani 1 1 d . . . . .
N3 N -0.0456(2) 0.57210(5) 0.04663(13) 0.0388(3) Uani 1 1 d . . . . .
N2 N 0.4688(3) 0.53389(6) 0.24877(17) 0.0404(3) Uani 1 1 d . . . . .
C2 C 0.2956(2) 0.61663(5) 0.62292(13) 0.0265(3) Uani 1 1 d . . . . .
C1 C 0.0481(2) 0.59439(5) 0.59666(16) 0.0297(3) Uani 1 1 d . . . . .
H1A H -0.109(3) 0.6406(9) 0.767(3) 0.060(5) Uiso 1 1 d . . . . .
H1B H -0.088(3) 0.6746(9) 0.615(2) 0.048(5) Uiso 1 1 d . . . . .
H1C H -0.261(4) 0.6269(8) 0.628(2) 0.059(5) Uiso 1 1 d . . . . .
H1D H 0.021(3) 0.5571(7) 0.6554(19) 0.038(4) Uiso 1 1 d . . . . .
H1E H 0.016(3) 0.5871(7) 0.4798(19) 0.039(4) Uiso 1 1 d . . . . .
H2A H 0.470(3) 0.5558(9) 0.344(3) 0.061(5) Uiso 1 1 d . . . . .
H4A H 0.347(4) 0.6985(9) 0.904(3) 0.069(6) Uiso 1 1 d . . . . .
H2B H 0.494(3) 0.4946(10) 0.278(2) 0.062(6) Uiso 1 1 d . . . . .
H2C H 0.567(4) 0.5455(11) 0.181(3) 0.081(7) Uiso 1 1 d . . . . .
H4B H 0.516(5) 0.7168(11) 1.043(3) 0.087(7) Uiso 1 1 d . . . . .
H2D H 0.325(5) 0.5394(11) 0.202(3) 0.089(8) Uiso 1 1 d . . . . .
H4C H 0.285(5) 0.6991(12) 1.082(3) 0.093(8) Uiso 1 1 d . . . . .
H4D H 0.341(5) 0.7552(14) 0.997(3) 0.100(8) Uiso 1 1 d . . . . .

loop_
_atom_site_aniso_label
_atom_site_aniso_U_11
_atom_site_aniso_U_22
_atom_site_aniso_U_33
_atom_site_aniso_U_23
_atom_site_aniso_U_13
_atom_site_aniso_U_12
O1 0.0318(5) 0.0319(4) 0.0320(4) -0.0005(3) -0.0018(3) -0.0060(3)
O2 0.0274(5) 0.0386(5) 0.0411(5) -0.0011(4) 0.0022(4) 0.0044(4)
O3 0.0450(6) 0.0452(5) 0.0393(5) 0.0091(4) 0.0015(4) -0.0018(4)
O6 0.0447(6) 0.0498(6) 0.0471(6) 0.0151(4) -0.0058(4) -0.0039(5)
O7 0.0417(6) 0.0589(6) 0.0484(6) 0.0081(5) -0.0118(4) -0.0029(5)
O4 0.0598(7) 0.0614(7) 0.0443(6) 0.0029(5) 0.0050(5) -0.0274(6)
N1 0.0223(5) 0.0372(6) 0.0401(6) 0.0040(4) -0.0005(4) 0.0007(4)
N4 0.0342(6) 0.0357(6) 0.0355(6) -0.0063(5) -0.0023(5) -0.0009(5)
O8 0.0435(7) 0.0814(8) 0.0522(6) 0.0127(6) 0.0077(5) -0.0109(6)
O5 0.0484(7) 0.0737(8) 0.0488(6) 0.0128(5) -0.0038(5) 0.0090(6)
N5 0.0384(6) 0.0342(6) 0.0361(5) -0.0013(4) -0.0019(4) -0.0024(5)
N3 0.0477(7) 0.0341(6) 0.0346(5) -0.0039(4) 0.0030(5) -0.0036(5)
N2 0.0402(7) 0.0440(7) 0.0372(6) 0.0004(5) 0.0026(5) 0.0007(5)
C2 0.0248(6) 0.0311(6) 0.0234(5) 0.0033(4) -0.0005(4) -0.0012(4)
C1 0.0252(6) 0.0301(6) 0.0336(6) -0.0001(5) -0.0014(4) -0.0017(5)

loop_
_atom_type_symbol
_atom_type_description
_atom_type_scat_dispersion_real
_atom_type_scat_dispersion_imag
_atom_type_scat_source
C C 0.0181 0.0091 'International Tables Vol C Tables 4.2.6.8 and 6.1.1.4'
H H 0.0000 0.0000 'International Tables Vol C Tables 4.2.6.8 and 6.1.1.4'
N N 0.0311 0.0180 'International Tables Vol C Tables 4.2.6.8 and 6.1.1.4'
O O 0.0492 0.0322 'International Tables Vol C Tables 4.2.6.8 and 6.1.1.4'

loop_
_geom_angle_atom_site_label_1
_geom_angle_atom_site_label_2
_geom_angle_atom_site_label_3
_geom_angle
_geom_angle_site_symmetry_1
_geom_angle_site_symmetry_3
_geom_angle_publ_flag
C1 N1 H1A 109.0(12) . . ?
C1 N1 H1B 109.5(11) . . ?
C1 N1 H1C 109.2(12) . . ?
H1A N1 H1B 109.3(16) . . ?
H1A N1 H1C 107.4(17) . . ?
H1B N1 H1C 112.4(16) . . ?
H4A N4 H4B 111(2) . . ?
H4A N4 H4C 109(2) . . ?
H4A N4 H4D 110(2) . . ?
H4B N4 H4C 109(2) . . ?
H4B N4 H4D 104(2) . . ?
H4C N4 H4D 115(2) . . ?
O7 N5 O6 118.96(12) . . ?
O8 N5 O6 120.11(11) . . ?
O8 N5 O7 120.93(12) . . ?
O4 N3 O3 119.99(12) . . ?
O4 N3 O5 120.66(12) . . ?
O5 N3 O3 119.35(12) . . ?
H2A N2 H2B 107.7(17) . . ?
H2A N2 H2C 113(2) . . ?
H2A N2 H2D 105(2) . . ?
H2B N2 H2C 111(2) . . ?
H2B N2 H2D 112(2) . . ?
H2C N2 H2D 109(2) . . ?
O1 C2 O2 125.38(11) . . ?
O1 C2 C1 119.20(10) . . ?
O2 C2 C1 115.41(10) . . ?
N1 C1 C2 111.44(10) . . ?
N1 C1 H1D 107.4(9) . . ?
N1 C1 H1E 108.7(9) . . ?
C2 C1 H1D 112.4(9) . . ?
C2 C1 H1E 109.6(9) . . ?
H1D C1 H1E 107.2(13) . . ?

loop_
_geom_bond_atom_site_label_1
_geom_bond_atom_site_label_2
_geom_bond_distance
_geom_bond_site_symmetry_2
_geom_bond_publ_flag
O1 C2 1.2404(14) . ?
O2 C2 1.2650(14) . ?
O3 N3 1.2529(14) . ?
O6 N5 1.2612(14) . ?
O7 N5 1.2428(15) . ?
O4 N3 1.2419(15) . ?
N1 C1 1.4729(16) . ?
N1 H1A 0.88(2) . ?
N1 H1B 0.876(19) . ?
N1 H1C 0.88(2) . ?
N4 H4A 0.93(2) . ?
N4 H4B 0.89(3) . ?
N4 H4C 0.88(3) . ?
N4 H4D 0.85(3) . ?
O8 N5 1.2386(16) . ?
O5 N3 1.2510(16) . ?
N2 H2A 0.90(2) . ?
N2 H2B 0.91(2) . ?
N2 H2C 0.83(3) . ?
N2 H2D 0.90(3) . ?
C2 C1 1.5195(16) . ?
C1 H1D 0.963(16) . ?
C1 H1E 0.950(15) . ?

loop_
_geom_torsion_atom_site_label_1
_geom_torsion_atom_site_label_2
_geom_torsion_atom_site_label_3
_geom_torsion_atom_site_label_4
_geom_torsion
_geom_torsion_site_symmetry_1
_geom_torsion_site_symmetry_2
_geom_torsion_site_symmetry_3
_geom_torsion_site_symmetry_4
_geom_torsion_publ_flag
O1 C2 C1 N1 -4.53(15) . . . . ?
O2 C2 C1 N1 176.40(10) . . . . ?
